data_7209681
loop_
_publ_author_name
'Meng, Qing-hong'
'Zhou, Pei'
'Song, Fang'
'Wang, Yue-bing'
'Liu, Gui-lei'
'Li, Hui'

_publ_section_title
;
 Controlled fluorescent properties of Zn(ii) salen-type complex based on
 ligand design
;
_journal_issue 15
_journal_name_full CrystEngComm
_journal_page_first 2786
_journal_paper_doi 10.1039/c3ce26935c
_journal_volume 15
_journal_year 2013
_chemical_formula_sum 'C18 H12 N4 O5 Zn'
_chemical_formula_weight 429.69
_chemical_name_systematic
;
?
;
_space_group_IT_number 14
_symmetry_cell_setting monoclinic
_symmetry_space_group_name_Hall '-P 2yn'
_symmetry_space_group_name_H-M 'P 1 21/n 1'
_atom_sites_solution_hydrogens geom
_atom_sites_solution_primary direct
_atom_sites_solution_secondary difmap
_audit_creation_method SHELXL-97
_cell_angle_alpha 90.00
_cell_angle_beta 105.24(3)
_cell_angle_gamma 90.00
_cell_formula_units_Z 4
_cell_length_a 11.950(2)
_cell_length_b 7.6626(15)
_cell_length_c 17.867(4)
_cell_measurement_reflns_used 4569
_cell_measurement_temperature 153(2)
_cell_measurement_theta_max 29.1278
_cell_measurement_theta_min 2.3629
_cell_volume 1578.5(6)
_computing_cell_refinement 'Bruker XSCANS'
_computing_data_collection 'Bruker XSCANS'
_computing_data_reduction 'Bruker SHELXTL'
_computing_molecular_graphics 'Bruker SHELXTL'
_computing_publication_material 'Bruker SHELXTL'
_computing_structure_refinement 'Bruker SHELXTL'
_computing_structure_solution 'Bruker SHELXTL'
_diffrn_ambient_temperature 153(2)
_diffrn_detector_area_resol_mean 28.5714
_diffrn_measured_fraction_theta_full 0.993
_diffrn_measured_fraction_theta_max 0.993
_diffrn_measurement_device_type 'Bruker P4'
_diffrn_measurement_method '\w scans'
_diffrn_radiation_monochromator graphite
_diffrn_radiation_source 'fine-focus sealed tube'
_diffrn_radiation_type MoK\a
_diffrn_radiation_wavelength 0.71073
_diffrn_reflns_av_R_equivalents 0.0444
_diffrn_reflns_av_sigmaI/netI 0.0505
_diffrn_reflns_limit_h_max 16
_diffrn_reflns_limit_h_min -16
_diffrn_reflns_limit_k_max 10
_diffrn_reflns_limit_k_min -8
_diffrn_reflns_limit_l_max 24
_diffrn_reflns_limit_l_min -21
_diffrn_reflns_number 13267
_diffrn_reflns_theta_full 29.15
_diffrn_reflns_theta_max 29.15
_diffrn_reflns_theta_min 2.37
_diffrn_standards_decay_% 0
_diffrn_standards_interval_count 0
_diffrn_standards_interval_time 0
_diffrn_standards_number 0
_exptl_absorpt_coefficient_mu 1.600
_exptl_absorpt_correction_T_max 1.0000
_exptl_absorpt_correction_T_min 0.7365
_exptl_absorpt_correction_type multi-scan
_exptl_absorpt_process_details
;
Higashi, T. (1995). Program for Absorption Correction.
Rigaku Corporation, Tokyo, Japan.
;
_exptl_crystal_colour Black
_exptl_crystal_density_diffrn 1.808
_exptl_crystal_density_method 'not measured'
_exptl_crystal_description Chunk
_exptl_crystal_F_000 872
_exptl_crystal_size_max 0.2220
_exptl_crystal_size_mid 0.1540
_exptl_crystal_size_min 0.1510
_refine_diff_density_max 0.592
_refine_diff_density_min -0.626
_refine_diff_density_rms 0.162
_refine_ls_extinction_method none
_refine_ls_goodness_of_fit_ref 1.088
_refine_ls_hydrogen_treatment mixed
_refine_ls_matrix_type full
_refine_ls_number_parameters 295
_refine_ls_number_reflns 4241
_refine_ls_number_restraints 0
_refine_ls_restrained_S_all 1.088
_refine_ls_R_factor_all 0.0597
_refine_ls_R_factor_gt 0.0401
_refine_ls_shift/su_max 0.001
_refine_ls_shift/su_mean 0.000
_refine_ls_structure_factor_coef Fsqd
_refine_ls_weighting_details 'calc w=1/[\s^2^(Fo^2^)+(0.0555P)^2^+0.0000P] where P=(Fo^2^+2Fc^2^)/3'
_refine_ls_weighting_scheme calc
_refine_ls_wR_factor_gt 0.0896
_refine_ls_wR_factor_ref 0.1068
_reflns_number_gt 3327
_reflns_number_total 4241
_reflns_threshold_expression >2sigma(I)
_cod_data_source_file c3ce26935c.txt
_cod_data_source_block Complex2
_cod_original_cell_volume 1578.6(5)
_cod_original_sg_symbol_H-M P2(1)/n
_cod_database_code 7209681

loop_
_symmetry_equiv_pos_as_xyz
'x, y, z'
'-x+1/2, y+1/2, -z+1/2'
'-x, -y, -z'
'x-1/2, -y-1/2, z-1/2'

loop_
_atom_site_label
_atom_site_type_symbol
_atom_site_fract_x
_atom_site_fract_y
_atom_site_fract_z
_atom_site_U_iso_or_equiv
_atom_site_adp_type
_atom_site_occupancy
_atom_site_symmetry_multiplicity
_atom_site_calc_flag
_atom_site_refinement_flags
C1 C 0.9781(2) 0.2064(4) 0.26174(14) 0.0162(5) Uani 1 1 d .
C2 C 0.7661(2) 0.0286(4) 0.22255(14) 0.0165(5) Uani 1 1 d .
C3 C 0.9278(2) 0.1543(3) 0.18302(13) 0.0137(5) Uani 1 1 d .
C4 C 0.8241(2) 0.0661(3) 0.16351(14) 0.0142(5) Uani 1 1 d .
C5 C 1.0685(2) 0.2974(3) 0.13565(14) 0.0138(5) Uani 1 1 d .
C6 C 1.1175(2) 0.3603(3) 0.07586(14) 0.0129(5) Uani 1 1 d .
C7 C 1.0820(2) 0.3047(3) -0.00281(14) 0.0132(5) Uani 1 1 d .
C8 C 1.1281(2) 0.3947(3) -0.05690(14) 0.0157(5) Uani 1 1 d .
C9 C 1.2103(2) 0.5237(4) -0.03333(16) 0.0171(5) Uani 1 1 d .
C10 C 1.2504(2) 0.5696(4) 0.04424(16) 0.0185(5) Uani 1 1 d .
C11 C 1.2039(2) 0.4900(4) 0.09804(16) 0.0167(5) Uani 1 1 d .
C12 C 0.6807(2) -0.0674(3) 0.06377(14) 0.0124(5) Uani 1 1 d .
C13 C 0.6315(2) -0.1230(4) -0.01349(14) 0.0140(5) Uani 1 1 d .
C14 C 0.6794(2) -0.0797(3) -0.07671(14) 0.0127(5) Uani 1 1 d .
C15 C 0.6230(2) -0.1503(4) -0.15085(14) 0.0159(5) Uani 1 1 d .
C16 C 0.5268(2) -0.2534(4) -0.16108(15) 0.0194(6) Uani 1 1 d .
C17 C 0.4812(2) -0.2972(4) -0.09818(16) 0.0213(6) Uani 1 1 d .
C18 C 0.5317(2) -0.2326(4) -0.02664(15) 0.0191(6) Uani 1 1 d .
H2 H 1.102(2) 0.341(4) 0.1861(15) 0.009(7) Uiso 1 1 d .
H3 H 1.230(3) 0.521(5) 0.151(2) 0.036(10) Uiso 1 1 d .
H4 H 1.303(3) 0.654(4) 0.0589(18) 0.027(9) Uiso 1 1 d .
H5 H 1.238(2) 0.581(3) -0.0703(16) 0.007(7) Uiso 1 1 d .
H6 H 0.500(3) -0.300(4) -0.2074(16) 0.015(7) Uiso 1 1 d .
H7 H 0.426(3) -0.376(5) -0.105(2) 0.039(10) Uiso 1 1 d .
H8 H 0.502(3) -0.261(4) 0.0155(17) 0.024(8) Uiso 1 1 d .
H9 H 0.645(3) -0.095(4) 0.0948(17) 0.017(8) Uiso 1 1 d .
N1 N 1.0167(2) 0.2479(3) 0.32470(13) 0.0259(6) Uani 1 1 d .
N2 N 0.7196(2) 0.0000(3) 0.26947(13) 0.0247(5) Uani 1 1 d .
N3 N 0.97808(18) 0.1944(3) 0.12354(11) 0.0126(4) Uani 1 1 d .
N4 N 0.77847(18) 0.0178(3) 0.08731(11) 0.0132(4) Uani 1 1 d .
O1 O 1.08636(17) 0.3439(3) -0.13272(10) 0.0212(4) Uani 1 1 d .
H1 H 1.1151 0.4050 -0.1604 0.032 Uiso 1 1 calc R
O2 O 0.77082(15) 0.0154(2) -0.07189(10) 0.0145(4) Uani 1 1 d .
O3 O 0.67267(17) -0.1093(3) -0.20901(10) 0.0196(4) Uani 1 1 d .
H3A H 0.6617 -0.1890 -0.2407 0.029 Uiso 1 1 calc R
O6 O 1.01151(14) 0.1681(2) -0.02845(9) 0.0127(4) Uani 1 1 d .
Zn1 Zn 0.89313(2) 0.06974(4) 0.020903(16) 0.01346(10) Uani 1 1 d .
O11 O 0.6275(2) 0.6341(3) 0.69045(12) 0.0216(4) Uani 1 1 d .
H12 H 0.680(4) 0.588(5) 0.682(2) 0.043(13) Uiso 1 1 d .
H11 H 0.577(3) 0.670(5) 0.655(2) 0.038(11) Uiso 1 1 d .

loop_
_atom_site_aniso_label
_atom_site_aniso_U_11
_atom_site_aniso_U_22
_atom_site_aniso_U_33
_atom_site_aniso_U_23
_atom_site_aniso_U_13
_atom_site_aniso_U_12
C1 0.0163(12) 0.0190(14) 0.0144(11) 0.0018(10) 0.0060(10) 0.0012(10)
C2 0.0169(12) 0.0201(14) 0.0126(11) -0.0016(10) 0.0038(10) -0.0008(11)
C3 0.0184(12) 0.0132(13) 0.0104(11) 0.0015(10) 0.0054(9) 0.0025(10)
C4 0.0165(12) 0.0168(13) 0.0102(10) 0.0004(10) 0.0050(9) 0.0022(10)
C5 0.0140(12) 0.0146(13) 0.0121(10) 0.0000(10) 0.0023(9) 0.0017(10)
C6 0.0126(12) 0.0122(12) 0.0142(11) 0.0009(9) 0.0042(9) 0.0009(10)
C7 0.0111(11) 0.0153(13) 0.0142(11) 0.0009(10) 0.0046(9) 0.0024(10)
C8 0.0155(12) 0.0185(14) 0.0144(11) 0.0020(10) 0.0062(10) 0.0025(10)
C9 0.0148(12) 0.0167(14) 0.0218(13) 0.0056(11) 0.0082(10) 0.0001(10)
C10 0.0155(12) 0.0151(14) 0.0253(13) -0.0005(11) 0.0059(10) -0.0022(11)
C11 0.0176(13) 0.0133(13) 0.0198(13) -0.0024(11) 0.0061(10) 0.0006(10)
C12 0.0129(11) 0.0139(13) 0.0120(11) 0.0009(10) 0.0063(9) 0.0003(10)
C13 0.0108(11) 0.0167(13) 0.0155(11) -0.0009(10) 0.0055(9) 0.0011(9)
C14 0.0112(11) 0.0138(12) 0.0128(11) 0.0000(9) 0.0025(9) 0.0016(10)
C15 0.0169(12) 0.0184(14) 0.0126(11) -0.0006(10) 0.0044(10) 0.0011(11)
C16 0.0169(13) 0.0238(15) 0.0165(12) -0.0047(11) 0.0026(10) -0.0019(11)
C17 0.0139(13) 0.0279(16) 0.0227(13) -0.0066(12) 0.0056(11) -0.0078(12)
C18 0.0113(12) 0.0290(16) 0.0189(12) 0.0002(11) 0.0072(10) -0.0029(11)
N1 0.0260(13) 0.0324(15) 0.0182(11) -0.0019(10) 0.0037(10) -0.0010(11)
N2 0.0230(12) 0.0355(15) 0.0176(11) -0.0027(11) 0.0090(10) -0.0040(11)
N3 0.0145(10) 0.0158(11) 0.0085(9) -0.0007(8) 0.0047(8) 0.0007(8)
N4 0.0136(10) 0.0164(11) 0.0107(9) -0.0022(8) 0.0051(8) 0.0015(9)
O1 0.0234(10) 0.0289(11) 0.0126(8) 0.0022(8) 0.0072(8) -0.0075(9)
O2 0.0144(9) 0.0168(9) 0.0122(8) -0.0005(7) 0.0035(7) -0.0035(7)
O3 0.0251(10) 0.0234(11) 0.0118(8) -0.0048(7) 0.0075(8) -0.0083(8)
O6 0.0131(8) 0.0146(9) 0.0116(8) -0.0005(7) 0.0053(7) -0.0022(7)
Zn1 0.01244(15) 0.01925(18) 0.01005(14) -0.00241(12) 0.00537(10) -0.00257(12)
O11 0.0223(11) 0.0269(12) 0.0162(9) -0.0052(8) 0.0062(9) 0.0023(9)

loop_
_atom_type_symbol
_atom_type_description
_atom_type_scat_dispersion_real
_atom_type_scat_dispersion_imag
_atom_type_scat_source
C C 0.0033 0.0016 'International Tables Vol C Tables 4.2.6.8 and 6.1.1.4'
H H 0.0000 0.0000 'International Tables Vol C Tables 4.2.6.8 and 6.1.1.4'
N N 0.0061 0.0033 'International Tables Vol C Tables 4.2.6.8 and 6.1.1.4'
O O 0.0106 0.0060 'International Tables Vol C Tables 4.2.6.8 and 6.1.1.4'
Zn Zn 0.2839 1.4301 'International Tables Vol C Tables 4.2.6.8 and 6.1.1.4'

loop_
_geom_angle_atom_site_label_1
_geom_angle_atom_site_label_2
_geom_angle_atom_site_label_3
_geom_angle
_geom_angle_site_symmetry_1
_geom_angle_site_symmetry_3
N1 C1 C3 179.0(3) . .
N2 C2 C4 179.5(3) . .
C4 C3 N3 117.3(2) . .
C4 C3 C1 120.3(2) . .
N3 C3 C1 122.4(2) . .
C3 C4 N4 118.7(2) . .
C3 C4 C2 119.3(2) . .
N4 C4 C2 122.0(2) . .
N3 C5 C6 124.2(2) . .
N3 C5 H2 119.7(16) . .
C6 C5 H2 116.0(17) . .
C11 C6 C7 119.6(2) . .
C11 C6 C5 116.1(2) . .
C7 C6 C5 124.2(2) . .
O6 C7 C8 118.0(2) . .
O6 C7 C6 124.5(2) . .
C8 C7 C6 117.5(2) . .
O1 C8 C9 123.4(2) . .
O1 C8 C7 115.6(2) . .
C9 C8 C7 121.1(2) . .
C8 C9 C10 121.2(2) . .
C8 C9 H5 119.0(17) . .
C10 C9 H5 119.8(17) . .
C11 C10 C9 119.3(3) . .
C11 C10 H4 120(2) . .
C9 C10 H4 121(2) . .
C10 C11 C6 121.1(3) . .
C10 C11 H3 120(2) . .
C6 C11 H3 119(2) . .
N4 C12 C13 124.8(2) . .
N4 C12 H9 120(2) . .
C13 C12 H9 116(2) . .
C12 C13 C18 116.9(2) . .
C12 C13 C14 123.3(2) . .
C18 C13 C14 119.8(2) . .
O2 C14 C15 117.3(2) . .
O2 C14 C13 125.6(2) . .
C15 C14 C13 117.1(2) . .
O3 C15 C16 123.4(2) . .
O3 C15 C14 115.3(2) . .
C16 C15 C14 121.3(2) . .
C15 C16 C17 121.2(2) . .
C15 C16 H6 116.7(19) . .
C17 C16 H6 121.8(19) . .
C18 C17 C16 119.7(3) . .
C18 C17 H7 121(2) . .
C16 C17 H7 119(2) . .
C17 C18 C13 121.0(2) . .
C17 C18 H8 120.3(19) . .
C13 C18 H8 118.6(19) . .
C5 N3 C3 120.8(2) . .
C5 N3 Zn1 127.79(16) . .
C3 N3 Zn1 111.38(16) . .
C12 N4 C4 122.7(2) . .
C12 N4 Zn1 125.48(16) . .
C4 N4 Zn1 111.37(16) . .
C8 O1 H1 109.5 . .
C14 O2 Zn1 127.43(16) . .
C15 O3 H3A 109.5 . .
C7 O6 Zn1 126.48(15) . .
C7 O6 Zn1 111.49(15) . 3_755
Zn1 O6 Zn1 94.49(7) . 3_755
O2 Zn1 O6 99.49(7) . .
O2 Zn1 N4 89.15(8) . .
O6 Zn1 N4 167.11(8) . .
O2 Zn1 N3 158.88(8) . .
O6 Zn1 N3 88.73(8) . .
N4 Zn1 N3 80.00(8) . .
O2 Zn1 O6 98.06(7) . 3_755
O6 Zn1 O6 85.51(7) . 3_755
N4 Zn1 O6 102.84(8) . 3_755
N3 Zn1 O6 101.98(8) . 3_755
O2 Zn1 Zn1 101.95(6) . 3_755
O6 Zn1 Zn1 44.47(5) . 3_755
N4 Zn1 Zn1 142.96(6) . 3_755
N3 Zn1 Zn1 97.54(6) . 3_755
O6 Zn1 Zn1 41.04(4) 3_755 3_755
H12 O11 H11 119(4) . .

loop_
_geom_bond_atom_site_label_1
_geom_bond_atom_site_label_2
_geom_bond_distance
_geom_bond_site_symmetry_2
C1 N1 1.143(3) .
C1 C3 1.434(3) .
C2 N2 1.142(3) .
C2 C4 1.436(3) .
C3 C4 1.373(4) .
C3 N3 1.386(3) .
C4 N4 1.377(3) .
C5 N3 1.309(3) .
C5 C6 1.430(3) .
C5 H2 0.95(3) .
C6 C11 1.413(4) .
C6 C7 1.423(3) .
C7 O6 1.346(3) .
C7 C8 1.412(3) .
C8 O1 1.371(3) .
C8 C9 1.379(4) .
C9 C10 1.387(4) .
C9 H5 0.93(3) .
C10 C11 1.373(4) .
C10 H4 0.89(3) .
C11 H3 0.94(4) .
C12 N4 1.308(3) .
C12 C13 1.416(3) .
C12 H9 0.81(3) .
C13 C18 1.428(4) .
C13 C14 1.433(3) .
C14 O2 1.297(3) .
C14 C15 1.425(3) .
C15 O3 1.362(3) .
C15 C16 1.367(4) .
C16 C17 1.412(4) .
C16 H6 0.88(3) .
C17 C18 1.355(4) .
C17 H7 0.88(4) .
C18 H8 0.94(3) .
N3 Zn1 2.080(2) .
N4 Zn1 2.073(2) .
O1 H1 0.8200 .
O2 Zn1 1.9454(19) .
O3 H3A 0.8200 .
O6 Zn1 2.0006(17) .
O6 Zn1 2.1347(18) 3_755
Zn1 O6 2.1347(18) 3_755
Zn1 Zn1 3.0376(8) 3_755
O11 H12 0.76(4) .
O11 H11 0.80(4) .
